data_4110668
loop_
_publ_author_name
'Steven C. F. Kui'
'Stephen Sin-Yin Chui'
'Chi-Ming Che'
'Nianyong Zhu'

_publ_section_title
;
 Structures, Photoluminescence, and Reversible Vapoluminescence Properties
 of Neutral Platinum(II) Complexes Containing Extended \p-Conjugated
 Cyclometalated Ligands
;
_journal_name_full 'Journal of the American Chemical Society'
_journal_page_first 8297
_journal_page_last 8309
_journal_paper_doi 10.1021/ja061422x
_journal_volume 128
_journal_year 2006
_chemical_formula_moiety 'C89 H62 Cl6 N2 P2 Pt2'
_chemical_formula_sum 'C89 H62 Cl6 N2 P2 Pt2'
_chemical_formula_weight 1824.23
_chemical_name_systematic
;
 ?
;
_space_group_IT_number 61
_symmetry_cell_setting orthorhombic
_symmetry_space_group_name_Hall '-P 2ac 2ab'
_symmetry_space_group_name_H-M 'P b c a'
_atom_sites_solution_hydrogens geom
_atom_sites_solution_primary direct
_atom_sites_solution_secondary difmap
_audit_creation_method SHELXL-97
_cell_angle_alpha 90.00
_cell_angle_beta 90.00
_cell_angle_gamma 90.00
_cell_formula_units_Z 8
_cell_length_a 17.300(4)
_cell_length_b 18.041(4)
_cell_length_c 46.692(9)
_cell_measurement_reflns_used 0
_cell_measurement_temperature 253(2)
_cell_measurement_theta_max 0
_cell_measurement_theta_min 0
_cell_volume 14573(5)
_computing_cell_refinement Scalepack
_computing_data_collection Marcontrol
_computing_data_reduction Denzo
_computing_molecular_graphics 'Ortep-3 for Windows (Farrugia, 1997)'
_computing_publication_material 'WinGX publication routines (Farrugia, 1999)'
_computing_structure_refinement 'SHELXL-97 (Sheldrick, 1997)'
_computing_structure_solution SIR97
_diffrn_ambient_temperature 253(2)
_diffrn_measured_fraction_theta_full 0.913
_diffrn_measured_fraction_theta_max 0.913
_diffrn_measurement_device_type 'marresearch IPDS mar300'
_diffrn_measurement_method Oscillation
_diffrn_radiation_monochromator graphite
_diffrn_radiation_source 'fine-focus sealed tube'
_diffrn_radiation_type MoK\a
_diffrn_radiation_wavelength 0.71069
_diffrn_reflns_av_R_equivalents 0.0686
_diffrn_reflns_av_sigmaI/netI 0.0960
_diffrn_reflns_limit_h_max 20
_diffrn_reflns_limit_h_min -20
_diffrn_reflns_limit_k_max 20
_diffrn_reflns_limit_k_min -21
_diffrn_reflns_limit_l_max 56
_diffrn_reflns_limit_l_min -56
_diffrn_reflns_number 48034
_diffrn_reflns_theta_full 25.61
_diffrn_reflns_theta_max 25.61
_diffrn_reflns_theta_min 1.46
_exptl_absorpt_coefficient_mu 4.150
_exptl_absorpt_correction_type none
_exptl_crystal_colour orange
_exptl_crystal_density_diffrn 1.663
_exptl_crystal_description prism
_exptl_crystal_F_000 7184
_exptl_crystal_size_max 0.4
_exptl_crystal_size_mid 0.2
_exptl_crystal_size_min 0.15
_refine_diff_density_max 2.427
_refine_diff_density_min -4.720
_refine_diff_density_rms 0.641
_refine_ls_extinction_method none
_refine_ls_goodness_of_fit_ref 1.114
_refine_ls_hydrogen_treatment mixed
_refine_ls_matrix_type full
_refine_ls_number_parameters 910
_refine_ls_number_reflns 12530
_refine_ls_number_restraints 0
_refine_ls_restrained_S_all 1.114
_refine_ls_R_factor_all 0.0888
_refine_ls_R_factor_gt 0.0457
_refine_ls_shift/su_max 0.001
_refine_ls_shift/su_mean 0.000
_refine_ls_structure_factor_coef Fsqd
_refine_ls_weighting_details 'calc w=1/[\s^2^(Fo^2^)+(0.0884P)^2^+0.0000P] where P=(Fo^2^+2Fc^2^)/3'
_refine_ls_weighting_scheme calc
_refine_ls_wR_factor_gt 0.1267
_refine_ls_wR_factor_ref 0.1742
_reflns_number_gt 8003
_reflns_number_total 12530
_reflns_threshold_expression >2sigma(I)
_cod_data_source_file ja061422xsi20060301_040735.cif
_cod_data_source_block mar802
_cod_database_code 4110668

loop_
_symmetry_equiv_pos_as_xyz
'x, y, z'
'-x+1/2, -y, z+1/2'
'x+1/2, -y+1/2, -z'
'-x, y+1/2, -z+1/2'
'-x, -y, -z'
'x-1/2, y, -z-1/2'
'-x-1/2, y-1/2, z'
'x, -y-1/2, z-1/2'

loop_
_atom_site_label
_atom_site_type_symbol
_atom_site_fract_x
_atom_site_fract_y
_atom_site_fract_z
_atom_site_U_iso_or_equiv
_atom_site_adp_type
_atom_site_occupancy
_atom_site_symmetry_multiplicity
_atom_site_calc_flag
_atom_site_refinement_flags
Pt1 Pt 0.49832(2) 0.183219(19) 0.135140(10) 0.03192(13) Uani 1 1 d .
Pt2 Pt 0.65319(2) 0.086446(18) 0.120342(9) 0.03086(13) Uani 1 1 d .
P1 P 0.57267(15) 0.23528(13) 0.16826(7) 0.0348(7) Uani 1 1 d .
P2 P 0.72084(14) 0.18620(12) 0.13216(6) 0.0330(6) Uani 1 1 d .
N1 N 0.4270(4) 0.1452(4) 0.1040(2) 0.032(2) Uani 1 1 d .
N2 N 0.5934(4) -0.0075(4) 0.11064(19) 0.0283(18) Uani 1 1 d .
C1 C 0.5036(5) 0.2721(5) 0.1064(2) 0.033(2) Uani 1 1 d .
C2 C 0.4575(5) 0.2589(5) 0.0814(2) 0.035(2) Uani 1 1 d .
C3 C 0.4519(7) 0.3084(5) 0.0599(3) 0.048(3) Uani 1 1 d .
H3 H 0.4208 0.2976 0.0442 0.057 Uiso 1 1 calc R
C4 C 0.4929(6) 0.3773(5) 0.0606(3) 0.044(3) Uani 1 1 d .
C5 C 0.5395(6) 0.3912(5) 0.0851(3) 0.044(3) Uani 1 1 d .
C6 C 0.5433(6) 0.3394(5) 0.1075(3) 0.041(3) Uani 1 1 d .
H6 H 0.5731 0.3503 0.1235 0.050 Uiso 1 1 calc R
C7 C 0.4853(7) 0.4314(6) 0.0387(3) 0.061(4) Uani 1 1 d .
H7 H 0.4553 0.4218 0.0226 0.073 Uiso 1 1 calc R
C8 C 0.5236(8) 0.4996(6) 0.0415(4) 0.075(4) Uani 1 1 d .
H8 H 0.5179 0.5359 0.0275 0.090 Uiso 1 1 calc R
C9 C 0.5707(8) 0.5132(6) 0.0656(3) 0.061(4) Uani 1 1 d .
H9 H 0.5963 0.5583 0.0673 0.073 Uiso 1 1 calc R
C10 C 0.5788(6) 0.4609(5) 0.0862(3) 0.051(3) Uani 1 1 d .
H10 H 0.6112 0.4706 0.1016 0.061 Uiso 1 1 calc R
C11 C 0.4158(6) 0.1879(5) 0.0803(2) 0.034(2) Uani 1 1 d .
C12 C 0.3718(5) 0.1602(5) 0.0583(3) 0.039(3) Uani 1 1 d .
H12 H 0.3621 0.1899 0.0424 0.047 Uiso 1 1 calc R
C13 C 0.3411(5) 0.0887(5) 0.0592(3) 0.035(2) Uani 1 1 d .
C14 C 0.3531(5) 0.0488(5) 0.0841(2) 0.032(2) Uani 1 1 d .
H14 H 0.3312 0.0019 0.0858 0.039 Uiso 1 1 calc R
C15 C 0.3966(5) 0.0761(5) 0.1065(3) 0.033(2) Uani 1 1 d .
C16 C 0.4147(5) 0.0408(5) 0.1346(2) 0.031(2) Uani 1 1 d .
C17 C 0.4669(5) 0.0815(5) 0.1529(3) 0.034(3) Uani 1 1 d .
C18 C 0.4851(5) 0.0478(5) 0.1780(3) 0.036(3) Uani 1 1 d .
H18 H 0.5180 0.0726 0.1905 0.043 Uiso 1 1 calc R
C19 C 0.4564(5) -0.0247(5) 0.1864(3) 0.037(3) Uani 1 1 d .
C20 C 0.4062(6) -0.0620(5) 0.1679(3) 0.038(3) Uani 1 1 d .
C21 C 0.3867(5) -0.0274(5) 0.1416(2) 0.035(2) Uani 1 1 d .
H21 H 0.3541 -0.0518 0.1288 0.042 Uiso 1 1 calc R
C22 C 0.4770(6) -0.0572(5) 0.2127(3) 0.044(3) Uani 1 1 d .
H22 H 0.5089 -0.0322 0.2254 0.053 Uiso 1 1 calc R
C23 C 0.4493(6) -0.1271(5) 0.2193(3) 0.052(3) Uani 1 1 d .
H23 H 0.4629 -0.1493 0.2365 0.062 Uiso 1 1 calc R
C24 C 0.4011(6) -0.1643(5) 0.2002(3) 0.048(3) Uani 1 1 d .
H24 H 0.3840 -0.2117 0.2048 0.058 Uiso 1 1 calc R
C25 C 0.3787(6) -0.1335(5) 0.1756(3) 0.048(3) Uani 1 1 d .
H25 H 0.3452 -0.1588 0.1634 0.058 Uiso 1 1 calc R
C26 C 0.3018(5) 0.0551(5) 0.0345(2) 0.035(2) Uani 1 1 d .
C27 C 0.3207(6) -0.0154(6) 0.0257(3) 0.048(3) Uani 1 1 d .
H27 H 0.3581 -0.0418 0.0357 0.058 Uiso 1 1 calc R
C28 C 0.2856(7) -0.0473(6) 0.0025(3) 0.059(4) Uani 1 1 d .
H28 H 0.2995 -0.0950 -0.0030 0.071 Uiso 1 1 calc R
C29 C 0.2309(7) -0.0102(7) -0.0125(3) 0.066(4) Uani 1 1 d .
H29 H 0.2069 -0.0325 -0.0281 0.080 Uiso 1 1 calc R
C30 C 0.2111(7) 0.0606(7) -0.0045(3) 0.062(4) Uani 1 1 d .
H30 H 0.1738 0.0864 -0.0149 0.075 Uiso 1 1 calc R
C31 C 0.2465(6) 0.0937(5) 0.0188(3) 0.049(3) Uani 1 1 d .
H31 H 0.2332 0.1418 0.0240 0.059 Uiso 1 1 calc R
C32 C 0.6127(5) 0.1138(4) 0.0801(2) 0.030(2) Uani 1 1 d .
C33 C 0.5654(5) 0.0550(5) 0.0675(2) 0.028(2) Uani 1 1 d .
C34 C 0.5306(6) 0.0613(5) 0.0417(2) 0.036(2) Uani 1 1 d .
H34 H 0.5014 0.0217 0.0349 0.043 Uiso 1 1 calc R
C35 C 0.5372(5) 0.1265(5) 0.0244(2) 0.035(2) Uani 1 1 d .
C36 C 0.5851(5) 0.1837(5) 0.0361(2) 0.035(2) Uani 1 1 d .
C37 C 0.6192(5) 0.1759(5) 0.0633(2) 0.032(2) Uani 1 1 d .
H37 H 0.6480 0.2154 0.0704 0.038 Uiso 1 1 calc R
C38 C 0.4985(6) 0.1365(5) -0.0018(3) 0.041(3) Uani 1 1 d .
H38 H 0.4655 0.0997 -0.0086 0.050 Uiso 1 1 calc R
C39 C 0.5090(6) 0.2001(6) -0.0174(3) 0.053(3) Uani 1 1 d .
H39 H 0.4839 0.2060 -0.0349 0.063 Uiso 1 1 calc R
C40 C 0.5583(6) 0.2569(6) -0.0069(3) 0.054(3) Uani 1 1 d .
H40 H 0.5660 0.2997 -0.0176 0.065 Uiso 1 1 calc R
C41 C 0.5946(6) 0.2489(5) 0.0191(3) 0.046(3) Uani 1 1 d .
H41 H 0.6261 0.2869 0.0258 0.055 Uiso 1 1 calc R
C42 C 0.5562(5) -0.0113(5) 0.0858(2) 0.031(2) Uani 1 1 d .
C43 C 0.5116(5) -0.0742(5) 0.0793(3) 0.035(3) Uani 1 1 d .
H43 H 0.4853 -0.0777 0.0620 0.042 Uiso 1 1 calc R
C44 C 0.5075(5) -0.1319(5) 0.0995(2) 0.033(2) Uani 1 1 d .
C45 C 0.5499(5) -0.1242(5) 0.1245(2) 0.033(2) Uani 1 1 d .
H45 H 0.5498 -0.1629 0.1377 0.039 Uiso 1 1 calc R
C46 C 0.5913(5) -0.0624(5) 0.1306(2) 0.028(2) Uani 1 1 d .
C47 C 0.6356(5) -0.0459(5) 0.1566(2) 0.032(2) Uani 1 1 d .
C48 C 0.6759(5) 0.0246(5) 0.1571(2) 0.034(2) Uani 1 1 d .
C49 C 0.7170(6) 0.0364(5) 0.1817(3) 0.041(3) Uani 1 1 d .
H49 H 0.7437 0.0810 0.1832 0.049 Uiso 1 1 calc R
C50 C 0.7225(6) -0.0129(5) 0.2050(2) 0.038(3) Uani 1 1 d .
C51 C 0.6815(6) -0.0798(5) 0.2037(3) 0.041(3) Uani 1 1 d .
C52 C 0.6379(5) -0.0944(5) 0.1789(2) 0.035(2) Uani 1 1 d .
H52 H 0.6099 -0.1384 0.1777 0.042 Uiso 1 1 calc R
C53 C 0.7662(6) -0.0001(6) 0.2297(3) 0.051(3) Uani 1 1 d .
H53 H 0.7930 0.0445 0.2310 0.061 Uiso 1 1 calc R
C54 C 0.7723(7) -0.0478(6) 0.2518(3) 0.059(3) Uani 1 1 d .
H54 H 0.8032 -0.0368 0.2676 0.070 Uiso 1 1 calc R
C55 C 0.7306(7) -0.1149(7) 0.2505(3) 0.065(4) Uani 1 1 d .
H55 H 0.7337 -0.1488 0.2654 0.078 Uiso 1 1 calc R
C56 C 0.6859(7) -0.1300(6) 0.2274(3) 0.052(3) Uani 1 1 d .
H56 H 0.6575 -0.1737 0.2269 0.062 Uiso 1 1 calc R
C57 C 0.4587(6) -0.1988(5) 0.0933(2) 0.036(2) Uani 1 1 d .
C58 C 0.4866(6) -0.2687(5) 0.0999(3) 0.046(3) Uani 1 1 d .
H58 H 0.5352 -0.2745 0.1081 0.055 Uiso 1 1 calc R
C59 C 0.4406(7) -0.3303(5) 0.0939(3) 0.064(4) Uani 1 1 d .
H59 H 0.4589 -0.3775 0.0983 0.076 Uiso 1 1 calc R
C60 C 0.3690(7) -0.3224(6) 0.0819(3) 0.056(3) Uani 1 1 d .
H60 H 0.3397 -0.3639 0.0773 0.067 Uiso 1 1 calc R
C61 C 0.3413(6) -0.2536(6) 0.0766(3) 0.053(3) Uani 1 1 d .
H61 H 0.2915 -0.2477 0.0695 0.064 Uiso 1 1 calc R
C62 C 0.3868(6) -0.1920(5) 0.0820(3) 0.043(3) Uani 1 1 d .
H62 H 0.3678 -0.1451 0.0778 0.052 Uiso 1 1 calc R
C63 C 0.6732(5) 0.2518(6) 0.1569(3) 0.055(4) Uani 1 1 d .
H63A H 0.7046 0.2545 0.1740 0.066 Uiso 1 1 calc R
H63B H 0.6749 0.3004 0.1480 0.066 Uiso 1 1 calc R
C64 C 0.5796(7) 0.1979(5) 0.2042(3) 0.047(3) Uani 1 1 d .
C65 C 0.6448(9) 0.1807(7) 0.2188(4) 0.087(5) Uani 1 1 d .
H65 H 0.6920 0.1856 0.2095 0.104 Uiso 1 1 calc R
C66 C 0.6449(14) 0.1570(11) 0.2460(5) 0.129(9) Uani 1 1 d .
H66 H 0.6922 0.1466 0.2546 0.155 Uiso 1 1 calc R
C67 C 0.5822(16) 0.1476(9) 0.2610(4) 0.128(10) Uani 1 1 d .
H67 H 0.5838 0.1300 0.2797 0.153 Uiso 1 1 calc R
C68 C 0.5125(12) 0.1654(8) 0.2476(4) 0.103(7) Uani 1 1 d .
H68 H 0.4663 0.1606 0.2577 0.123 Uiso 1 1 calc R
C69 C 0.5116(9) 0.1905(6) 0.2191(3) 0.071(4) Uani 1 1 d .
H69 H 0.4649 0.2020 0.2102 0.085 Uiso 1 1 calc R
C70 C 0.5390(6) 0.3275(5) 0.1786(3) 0.041(3) Uani 1 1 d .
C71 C 0.5821(7) 0.3779(5) 0.1937(3) 0.051(3) Uani 1 1 d .
H71 H 0.6346 0.3690 0.1962 0.061 Uiso 1 1 calc R
C72 C 0.5504(8) 0.4409(6) 0.2051(3) 0.069(4) Uani 1 1 d .
H72 H 0.5812 0.4743 0.2151 0.082 Uiso 1 1 calc R
C73 C 0.4722(9) 0.4545(6) 0.2015(3) 0.073(4) Uani 1 1 d .
H73 H 0.4501 0.4967 0.2095 0.088 Uiso 1 1 calc R
C74 C 0.4261(8) 0.4046(6) 0.1859(3) 0.068(4) Uani 1 1 d .
H74 H 0.3737 0.4137 0.1834 0.082 Uiso 1 1 calc R
C75 C 0.4591(6) 0.3427(6) 0.1744(3) 0.054(3) Uani 1 1 d .
H75 H 0.4291 0.3101 0.1637 0.064 Uiso 1 1 calc R
C76 C 0.8147(5) 0.1646(5) 0.1486(2) 0.035(2) Uani 1 1 d .
C77 C 0.8540(6) 0.1019(5) 0.1393(3) 0.046(3) Uani 1 1 d .
H77 H 0.8302 0.0699 0.1265 0.055 Uiso 1 1 calc R
C78 C 0.9269(6) 0.0864(6) 0.1488(3) 0.055(3) Uani 1 1 d .
H78 H 0.9519 0.0435 0.1428 0.065 Uiso 1 1 calc R
C79 C 0.9638(7) 0.1351(6) 0.1674(3) 0.061(4) Uani 1 1 d .
H79 H 1.0137 0.1246 0.1737 0.073 Uiso 1 1 calc R
C80 C 0.9278(7) 0.1981(6) 0.1767(3) 0.059(4) Uani 1 1 d .
H80 H 0.9531 0.2303 0.1891 0.071 Uiso 1 1 calc R
C81 C 0.8529(6) 0.2139(6) 0.1674(3) 0.051(3) Uani 1 1 d .
H81 H 0.8282 0.2569 0.1736 0.061 Uiso 1 1 calc R
C82 C 0.7575(5) 0.2445(5) 0.1032(3) 0.040(3) Uani 1 1 d .
C83 C 0.7933(6) 0.2086(7) 0.0801(3) 0.061(4) Uani 1 1 d .
H83 H 0.7964 0.1571 0.0806 0.073 Uiso 1 1 calc R
C84 C 0.8235(7) 0.2441(10) 0.0573(3) 0.079(4) Uani 1 1 d .
H84 H 0.8480 0.2178 0.0428 0.094 Uiso 1 1 calc R
C85 C 0.8174(8) 0.3201(11) 0.0561(4) 0.097(6) Uani 1 1 d .
H85 H 0.8367 0.3450 0.0402 0.116 Uiso 1 1 calc R
C86 C 0.7835(8) 0.3598(8) 0.0777(4) 0.083(5) Uani 1 1 d .
H86 H 0.7799 0.4112 0.0764 0.100 Uiso 1 1 calc R
C87 C 0.7537(6) 0.3220(6) 0.1020(3) 0.059(4) Uani 1 1 d .
H87 H 0.7320 0.3485 0.1171 0.071 Uiso 1 1 calc R
C88 C 0.1531(7) -0.0884(7) 0.1066(4) 0.079(5) Uani 1 1 d .
H88 H 0.0995 -0.1048 0.1042 0.094 Uiso 1 1 calc R
C89 C 0.2858(7) 0.1529(7) 0.1731(3) 0.074(4) Uani 1 1 d .
H89 H 0.3378 0.1437 0.1656 0.088 Uiso 1 1 calc R
Cl1 Cl 0.1961(2) -0.0766(2) 0.07193(11) 0.1108(17) Uani 1 1 d .
Cl2 Cl 0.1541(3) -0.0040(2) 0.12426(13) 0.139(2) Uani 1 1 d .
Cl3 Cl 0.2040(2) -0.1552(2) 0.12522(11) 0.1000(15) Uani 1 1 d .
Cl4 Cl 0.2905(2) 0.2291(2) 0.19611(12) 0.1162(17) Uani 1 1 d .
Cl5 Cl 0.2561(4) 0.0746(2) 0.19107(12) 0.140(2) Uani 1 1 d .
Cl6 Cl 0.2269(3) 0.1732(2) 0.14511(14) 0.133(2) Uani 1 1 d .

loop_
_atom_site_aniso_label
_atom_site_aniso_U_11
_atom_site_aniso_U_22
_atom_site_aniso_U_33
_atom_site_aniso_U_23
_atom_site_aniso_U_13
_atom_site_aniso_U_12
Pt1 0.0380(2) 0.0276(2) 0.0302(3) -0.00151(17) -0.00069(19) -0.00166(15)
Pt2 0.0365(2) 0.0267(2) 0.0294(3) -0.00108(17) -0.00395(19) -0.00169(15)
P1 0.0412(14) 0.0300(12) 0.0331(19) -0.0035(12) -0.0024(13) -0.0041(11)
P2 0.0354(13) 0.0298(12) 0.0337(19) 0.0006(12) -0.0038(12) -0.0042(10)
N1 0.032(4) 0.028(4) 0.036(6) -0.001(4) 0.001(4) -0.004(3)
N2 0.041(4) 0.025(4) 0.020(5) 0.001(4) -0.004(4) 0.002(3)
C1 0.050(6) 0.021(4) 0.029(7) -0.002(4) 0.000(5) 0.002(4)
C2 0.044(6) 0.033(5) 0.028(7) 0.001(5) -0.006(5) -0.003(5)
C3 0.066(7) 0.042(6) 0.035(8) -0.004(5) -0.001(6) -0.004(5)
C4 0.069(7) 0.031(5) 0.033(8) 0.010(5) 0.004(6) 0.001(5)
C5 0.060(7) 0.035(5) 0.037(8) -0.003(5) 0.010(6) -0.001(5)
C6 0.049(6) 0.040(5) 0.036(8) 0.002(5) 0.000(6) -0.004(5)
C7 0.094(9) 0.052(7) 0.037(9) 0.012(6) -0.006(7) -0.013(6)
C8 0.117(11) 0.042(7) 0.066(13) 0.016(7) 0.017(9) -0.011(7)
C9 0.093(10) 0.042(6) 0.046(10) 0.003(6) 0.007(8) -0.013(6)
C10 0.068(7) 0.033(5) 0.051(9) -0.009(6) 0.011(6) -0.002(5)
C11 0.046(6) 0.034(5) 0.022(6) 0.003(5) -0.009(5) 0.009(4)
C12 0.035(5) 0.035(5) 0.046(9) 0.003(5) -0.007(5) 0.004(4)
C13 0.035(5) 0.039(5) 0.030(7) 0.002(5) -0.003(5) 0.002(4)
C14 0.040(5) 0.032(5) 0.025(7) -0.003(5) -0.003(5) -0.005(4)
C15 0.028(5) 0.037(5) 0.032(7) -0.004(5) 0.008(5) 0.003(4)
C16 0.041(5) 0.034(5) 0.017(6) -0.003(4) 0.001(5) 0.005(4)
C17 0.029(5) 0.030(5) 0.043(8) 0.005(5) 0.000(5) 0.004(4)
C18 0.043(6) 0.030(5) 0.035(7) -0.001(5) 0.002(5) -0.002(4)
C19 0.039(6) 0.040(5) 0.033(8) 0.003(5) 0.006(5) 0.005(5)
C20 0.041(6) 0.034(5) 0.039(8) 0.000(5) 0.003(5) 0.000(4)
C21 0.037(5) 0.035(5) 0.032(7) -0.005(5) -0.001(5) -0.003(4)
C22 0.051(6) 0.046(6) 0.035(8) 0.008(6) -0.003(5) 0.006(5)
C23 0.061(7) 0.046(6) 0.049(10) 0.015(6) 0.009(7) 0.013(6)
C24 0.060(7) 0.033(5) 0.051(10) 0.008(6) 0.008(6) -0.010(5)
C25 0.058(7) 0.035(5) 0.053(10) 0.011(6) -0.003(6) -0.008(5)
C26 0.039(6) 0.039(5) 0.026(7) 0.001(5) -0.001(5) -0.003(5)
C27 0.044(6) 0.048(6) 0.053(10) -0.002(6) -0.001(6) 0.009(5)
C28 0.059(7) 0.054(7) 0.063(11) -0.025(7) -0.008(7) 0.003(6)
C29 0.073(9) 0.074(8) 0.052(10) -0.017(8) -0.018(7) -0.009(7)
C30 0.077(8) 0.064(7) 0.046(10) -0.002(7) -0.025(7) 0.008(7)
C31 0.067(7) 0.041(5) 0.040(8) -0.009(5) -0.016(6) 0.008(5)
C32 0.038(5) 0.027(4) 0.024(7) -0.006(4) -0.003(5) 0.001(4)
C33 0.034(5) 0.033(5) 0.016(6) -0.005(4) -0.005(4) 0.001(4)
C34 0.045(6) 0.033(5) 0.029(7) 0.000(5) 0.003(5) -0.003(4)
C35 0.039(5) 0.032(5) 0.035(8) -0.003(5) 0.005(5) -0.001(4)
C36 0.042(6) 0.034(5) 0.028(7) 0.000(5) 0.002(5) -0.002(4)
C37 0.040(5) 0.030(5) 0.026(7) 0.002(4) -0.007(5) -0.002(4)
C38 0.055(6) 0.044(6) 0.025(7) 0.002(5) -0.008(5) 0.003(5)
C39 0.067(8) 0.052(6) 0.040(9) 0.004(6) 0.002(6) 0.011(6)
C40 0.071(8) 0.050(6) 0.041(9) 0.012(6) 0.004(7) -0.003(6)
C41 0.066(7) 0.044(6) 0.028(7) 0.008(5) -0.003(6) -0.009(5)
C42 0.032(5) 0.029(4) 0.033(7) -0.001(5) -0.003(5) 0.001(4)
C43 0.037(5) 0.036(5) 0.034(7) -0.003(5) -0.004(5) 0.000(4)
C44 0.042(6) 0.026(4) 0.032(7) 0.000(5) 0.007(5) 0.006(4)
C45 0.041(5) 0.022(4) 0.034(8) 0.003(4) -0.004(5) 0.000(4)
C46 0.030(5) 0.035(5) 0.020(6) -0.003(4) 0.003(4) 0.007(4)
C47 0.041(5) 0.024(4) 0.032(7) 0.003(5) 0.000(5) 0.003(4)
C48 0.040(5) 0.033(5) 0.027(7) 0.001(5) -0.004(5) 0.009(4)
C49 0.053(6) 0.035(5) 0.035(8) 0.007(5) 0.000(6) -0.004(5)
C50 0.047(6) 0.041(5) 0.027(7) -0.004(5) -0.006(5) 0.007(5)
C51 0.049(6) 0.045(6) 0.029(7) 0.005(5) -0.002(5) 0.009(5)
C52 0.044(6) 0.030(5) 0.031(7) -0.001(5) 0.000(5) 0.004(4)
C53 0.062(7) 0.056(6) 0.034(8) -0.007(6) -0.009(6) 0.000(6)
C54 0.077(8) 0.061(7) 0.038(9) 0.004(7) -0.018(7) 0.012(6)
C55 0.091(9) 0.059(7) 0.044(10) 0.014(7) -0.015(8) 0.007(7)
C56 0.067(7) 0.048(6) 0.042(9) 0.002(6) -0.004(7) -0.001(6)
C57 0.041(6) 0.035(5) 0.032(7) -0.002(5) -0.001(5) -0.006(4)
C58 0.049(6) 0.029(5) 0.059(10) -0.006(5) -0.007(6) -0.004(5)
C59 0.078(9) 0.029(5) 0.084(13) 0.003(6) 0.001(8) -0.011(6)
C60 0.058(7) 0.054(7) 0.055(10) -0.003(6) -0.005(7) -0.027(6)
C61 0.052(7) 0.053(6) 0.054(10) 0.005(6) -0.010(6) -0.006(6)
C62 0.044(6) 0.039(5) 0.046(9) 0.000(5) -0.002(6) -0.005(5)
C63 0.042(6) 0.048(6) 0.074(11) -0.018(7) 0.010(6) -0.008(5)
C64 0.068(8) 0.033(5) 0.041(9) 0.003(5) 0.003(7) 0.003(5)
C65 0.115(12) 0.085(10) 0.059(13) -0.012(9) -0.018(10) 0.049(9)
C66 0.22(3) 0.105(14) 0.059(16) -0.004(13) -0.047(16) 0.072(17)
C67 0.29(3) 0.058(9) 0.038(13) 0.016(9) -0.003(16) 0.036(16)
C68 0.19(2) 0.062(9) 0.054(13) -0.009(9) 0.041(13) -0.032(11)
C69 0.123(12) 0.056(7) 0.034(9) -0.011(7) 0.002(9) -0.018(7)
C70 0.053(6) 0.040(5) 0.030(8) -0.001(5) 0.003(6) 0.002(5)
C71 0.064(7) 0.033(5) 0.056(10) -0.010(6) -0.009(6) -0.002(5)
C72 0.074(9) 0.037(6) 0.094(14) -0.022(7) -0.011(8) -0.003(6)
C73 0.118(12) 0.031(6) 0.071(13) -0.016(7) 0.010(9) 0.008(7)
C74 0.072(8) 0.057(7) 0.076(13) -0.004(7) 0.009(8) 0.018(7)
C75 0.053(7) 0.048(6) 0.060(11) -0.012(6) 0.001(7) 0.001(6)
C76 0.040(5) 0.039(5) 0.025(7) 0.008(5) -0.009(5) -0.008(4)
C77 0.049(6) 0.038(5) 0.049(9) -0.004(5) -0.007(6) 0.000(5)
C78 0.048(7) 0.058(7) 0.057(10) -0.005(7) -0.009(6) 0.006(6)
C79 0.053(7) 0.055(7) 0.075(12) 0.018(7) -0.022(7) 0.010(6)
C80 0.063(8) 0.050(6) 0.065(11) 0.006(6) -0.033(7) -0.013(6)
C81 0.055(7) 0.039(5) 0.058(10) -0.005(6) -0.012(6) -0.005(5)
C82 0.035(5) 0.046(6) 0.039(8) 0.007(5) -0.005(5) -0.014(5)
C83 0.051(7) 0.075(8) 0.057(11) 0.023(8) -0.001(7) -0.003(6)
C84 0.062(9) 0.126(13) 0.048(11) 0.016(10) 0.012(7) -0.001(9)
C85 0.049(9) 0.161(18) 0.081(16) 0.052(14) -0.012(9) -0.014(10)
C86 0.067(9) 0.073(9) 0.109(17) 0.058(10) -0.020(9) -0.028(8)
C87 0.058(7) 0.058(7) 0.062(11) 0.010(7) -0.017(7) -0.017(6)
C88 0.060(8) 0.088(10) 0.088(15) 0.020(9) 0.000(8) -0.009(7)
C89 0.072(9) 0.082(9) 0.067(12) -0.008(8) 0.017(8) 0.028(7)
Cl1 0.083(3) 0.153(4) 0.097(4) 0.028(3) -0.008(3) -0.052(3)
Cl2 0.185(5) 0.065(3) 0.166(7) 0.001(3) 0.011(4) -0.005(3)
Cl3 0.071(2) 0.107(3) 0.122(5) 0.034(3) 0.001(2) 0.010(2)
Cl4 0.091(3) 0.128(3) 0.129(5) -0.049(3) 0.013(3) -0.003(3)
Cl5 0.247(6) 0.081(3) 0.094(5) 0.018(3) 0.061(4) 0.052(3)
Cl6 0.180(5) 0.097(3) 0.123(6) 0.018(3) -0.047(4) 0.008(3)

loop_
_atom_type_symbol
_atom_type_description
_atom_type_scat_dispersion_real
_atom_type_scat_dispersion_imag
_atom_type_scat_source
Pt Pt -1.7033 8.3905 'International Tables Vol C Tables 4.2.6.8 and 6.1.1.4'
P P 0.1023 0.0942 'International Tables Vol C Tables 4.2.6.8 and 6.1.1.4'
N N 0.0061 0.0033 'International Tables Vol C Tables 4.2.6.8 and 6.1.1.4'
C C 0.0033 0.0016 'International Tables Vol C Tables 4.2.6.8 and 6.1.1.4'
Cl Cl 0.1484 0.1585 'International Tables Vol C Tables 4.2.6.8 and 6.1.1.4'
H H 0.0000 0.0000 'International Tables Vol C Tables 4.2.6.8 and 6.1.1.4'

loop_
_geom_angle_atom_site_label_1
_geom_angle_atom_site_label_2
_geom_angle_atom_site_label_3
_geom_angle
N1 Pt1 C17 80.2(4)
N1 Pt1 C1 80.0(3)
C17 Pt1 C1 160.2(4)
N1 Pt1 P1 174.7(2)
C17 Pt1 P1 104.2(3)
C1 Pt1 P1 95.6(3)
N2 Pt2 C32 79.9(3)
N2 Pt2 C48 80.4(4)
C32 Pt2 C48 160.2(4)
N2 Pt2 P2 177.8(2)
C32 Pt2 P2 102.2(2)
C48 Pt2 P2 97.5(3)
C64 P1 C70 96.6(5)
C64 P1 C63 105.4(6)
C70 P1 C63 103.3(5)
C64 P1 Pt1 121.8(4)
C70 P1 Pt1 112.6(4)
C63 P1 Pt1 114.4(4)
C82 P2 C76 97.2(5)
C82 P2 C63 104.4(5)
C76 P2 C63 105.6(5)
C82 P2 Pt2 117.8(4)
C76 P2 Pt2 113.5(3)
C63 P2 Pt2 116.1(3)
C15 N1 C11 122.2(9)
C15 N1 Pt1 119.0(7)
C11 N1 Pt1 118.6(6)
C42 N2 C46 123.2(8)
C42 N2 Pt2 118.9(6)
C46 N2 Pt2 117.9(7)
C6 C1 C2 116.6(9)
C6 C1 Pt1 131.7(8)
C2 C1 Pt1 111.7(6)
C3 C2 C1 122.4(9)
C3 C2 C11 121.1(10)
C1 C2 C11 116.5(9)
C2 C3 C4 121.4(11)
C5 C4 C7 120.7(10)
C5 C4 C3 117.1(10)
C7 C4 C3 122.2(11)
C6 C5 C4 120.5(9)
C6 C5 C10 122.5(11)
C4 C5 C10 116.9(11)
C1 C6 C5 121.9(11)
C8 C7 C4 119.3(13)
C7 C8 C9 120.1(13)
C10 C9 C8 120.3(11)
C9 C10 C5 122.6(12)
N1 C11 C12 118.8(9)
N1 C11 C2 113.2(9)
C12 C11 C2 128.0(10)
C11 C12 C13 121.7(10)
C14 C13 C12 116.7(10)
C14 C13 C26 120.9(9)
C12 C13 C26 122.3(10)
C15 C14 C13 122.3(9)
N1 C15 C14 118.3(10)
N1 C15 C16 112.8(9)
C14 C15 C16 129.0(9)
C21 C16 C17 122.6(10)
C21 C16 C15 121.5(9)
C17 C16 C15 115.8(8)
C18 C17 C16 115.4(8)
C18 C17 Pt1 132.7(8)
C16 C17 Pt1 111.9(7)
C17 C18 C19 124.0(10)
C20 C19 C22 119.8(9)
C20 C19 C18 118.4(10)
C22 C19 C18 121.9(10)
C19 C20 C21 118.2(9)
C19 C20 C25 119.1(11)
C21 C20 C25 122.6(10)
C16 C21 C20 121.4(10)
C23 C22 C19 119.2(11)
C22 C23 C24 120.4(11)
C25 C24 C23 121.5(10)
C24 C25 C20 119.9(11)
C27 C26 C31 117.9(10)
C27 C26 C13 120.5(10)
C31 C26 C13 121.6(9)
C28 C27 C26 121.4(11)
C29 C28 C27 120.6(11)
C28 C29 C30 119.7(12)
C29 C30 C31 120.2(11)
C30 C31 C26 120.1(10)
C37 C32 C33 114.1(9)
C37 C32 Pt2 133.3(7)
C33 C32 Pt2 112.5(6)
C34 C33 C32 123.1(9)
C34 C33 C42 122.3(8)
C32 C33 C42 114.6(9)
C33 C34 C35 122.4(9)
C38 C35 C34 123.9(9)
C38 C35 C36 121.1(9)
C34 C35 C36 115.0(10)
C37 C36 C41 122.4(9)
C37 C36 C35 121.0(9)
C41 C36 C35 116.5(10)
C32 C37 C36 124.2(9)
C39 C38 C35 120.4(10)
C38 C39 C40 120.0(12)
C41 C40 C39 120.3(11)
C40 C41 C36 121.6(10)
N2 C42 C43 119.6(9)
N2 C42 C33 114.2(8)
C43 C42 C33 126.2(10)
C42 C43 C44 118.9(10)
C45 C44 C43 117.6(9)
C45 C44 C57 122.9(9)
C43 C44 C57 119.6(10)
C46 C45 C44 122.6(9)
C45 C46 N2 118.0(9)
C45 C46 C47 128.1(9)
N2 C46 C47 113.9(8)
C52 C47 C48 122.6(10)
C52 C47 C46 121.1(9)
C48 C47 C46 116.3(9)
C49 C48 C47 113.6(9)
C49 C48 Pt2 135.0(7)
C47 C48 Pt2 111.4(7)
C48 C49 C50 125.8(9)
C53 C50 C51 116.8(10)
C53 C50 C49 124.6(10)
C51 C50 C49 118.6(10)
C50 C51 C52 117.8(10)
C50 C51 C56 119.1(10)
C52 C51 C56 123.1(10)
C47 C52 C51 121.6(9)
C54 C53 C50 124.6(11)
C53 C54 C55 118.3(12)
C56 C55 C54 119.9(12)
C55 C56 C51 121.2(11)
C62 C57 C58 119.3(9)
C62 C57 C44 121.2(8)
C58 C57 C44 119.5(9)
C57 C58 C59 118.8(10)
C60 C59 C58 121.0(10)
C61 C60 C59 119.4(10)
C60 C61 C62 120.1(10)
C57 C62 C61 121.2(10)
P1 C63 P2 119.9(6)
C65 C64 C69 116.0(15)
C65 C64 P1 127.3(12)
C69 C64 P1 116.5(11)
C66 C65 C64 123.5(19)
C67 C66 C65 123(2)
C66 C67 C68 117(2)
C67 C68 C69 120.5(18)
C64 C69 C68 119.9(15)
C71 C70 C75 118.1(9)
C71 C70 P1 124.5(8)
C75 C70 P1 116.6(8)
C70 C71 C72 122.2(11)
C71 C72 C73 119.4(11)
C72 C73 C74 120.1(11)
C75 C74 C73 119.4(12)
C74 C75 C70 120.7(11)
C77 C76 C81 118.6(9)
C77 C76 P2 118.3(8)
C81 C76 P2 122.5(8)
C78 C77 C76 121.1(11)
C77 C78 C79 119.8(11)
C80 C79 C78 120.9(11)
C79 C80 C81 119.7(11)
C80 C81 C76 119.8(10)
C87 C82 C83 117.0(11)
C87 C82 P2 126.0(10)
C83 C82 P2 117.1(8)
C84 C83 C82 123.9(13)
C83 C84 C85 118.5(16)
C86 C85 C84 121.5(17)
C85 C86 C87 119.5(14)
C82 C87 C86 119.5(14)
Cl3 C88 Cl2 111.5(10)
Cl3 C88 Cl1 109.1(8)
Cl2 C88 Cl1 108.7(7)
Cl6 C89 Cl5 111.9(8)
Cl6 C89 Cl4 109.4(7)
Cl5 C89 Cl4 111.1(9)

loop_
_geom_bond_atom_site_label_1
_geom_bond_atom_site_label_2
_geom_bond_distance
Pt1 N1 2.025(8)
Pt1 C17 2.086(9)
Pt1 C1 2.093(10)
Pt1 P1 2.220(3)
Pt2 N2 2.037(7)
Pt2 C32 2.065(10)
Pt2 C48 2.083(10)
Pt2 P2 2.217(2)
P1 C64 1.814(13)
P1 C70 1.828(10)
P1 C63 1.843(10)
P2 C82 1.828(11)
P2 C76 1.839(10)
P2 C63 1.846(11)
N1 C15 1.359(11)
N1 C11 1.365(12)
N2 C42 1.329(12)
N2 C46 1.360(12)
C1 C6 1.396(13)
C1 C2 1.435(14)
C2 C3 1.347(14)
C2 C11 1.470(13)
C3 C4 1.431(14)
C4 C5 1.420(16)
C4 C7 1.423(15)
C5 C6 1.403(15)
C5 C10 1.430(13)
C7 C8 1.403(16)
C8 C9 1.408(19)
C9 C10 1.355(16)
C11 C12 1.372(14)
C12 C13 1.395(13)
C13 C14 1.385(14)
C13 C26 1.469(14)
C14 C15 1.379(14)
C15 C16 1.488(14)
C16 C21 1.362(12)
C16 C17 1.446(13)
C17 C18 1.354(14)
C18 C19 1.454(13)
C19 C20 1.400(14)
C19 C22 1.403(15)
C20 C21 1.418(14)
C20 C25 1.421(13)
C22 C23 1.383(14)
C23 C24 1.391(15)
C24 C25 1.337(15)
C26 C27 1.375(13)
C26 C31 1.392(14)
C27 C28 1.369(15)
C28 C29 1.355(16)
C29 C30 1.373(15)
C30 C31 1.387(15)
C32 C37 1.372(12)
C32 C33 1.462(12)
C33 C34 1.353(14)
C33 C42 1.478(13)
C34 C35 1.431(13)
C35 C38 1.407(14)
C35 C36 1.434(13)
C36 C37 1.407(14)
C36 C41 1.428(13)
C38 C39 1.370(15)
C39 C40 1.421(15)
C40 C41 1.375(15)
C42 C43 1.405(12)
C43 C44 1.406(14)
C44 C45 1.385(14)
C44 C57 1.502(13)
C45 C46 1.355(13)
C46 C47 1.466(14)
C47 C52 1.361(14)
C47 C48 1.450(12)
C48 C49 1.370(14)
C49 C50 1.407(14)
C50 C53 1.399(14)
C50 C51 1.401(13)
C51 C52 1.411(15)
C51 C56 1.428(15)
C53 C54 1.349(15)
C54 C55 1.411(16)
C55 C56 1.355(16)
C57 C62 1.356(14)
C57 C58 1.385(13)
C58 C59 1.394(13)
C59 C60 1.369(16)
C60 C61 1.352(15)
C61 C62 1.385(14)
C64 C65 1.353(17)
C64 C69 1.372(16)
C65 C66 1.34(2)
C66 C67 1.30(3)
C67 C68 1.40(2)
C68 C69 1.41(2)
C70 C71 1.369(14)
C70 C75 1.423(15)
C71 C72 1.370(14)
C72 C73 1.384(17)
C73 C74 1.408(18)
C74 C75 1.363(15)
C76 C77 1.389(13)
C76 C81 1.414(14)
C77 C78 1.366(14)
C78 C79 1.391(16)
C79 C80 1.366(16)
C80 C81 1.396(14)
C82 C87 1.400(13)
C82 C83 1.401(16)
C83 C84 1.349(17)
C84 C85 1.38(2)
C85 C86 1.37(2)
C86 C87 1.424(19)
C88 Cl3 1.727(14)
C88 Cl2 1.734(15)
C88 Cl1 1.792(17)
C89 Cl6 1.697(15)
C89 Cl5 1.722(14)
C89 Cl4 1.747(13)
